data_4101253
loop_
_publ_author_name
'Grundy, Joanna'
'Donnadieu, Bruno'
'Mathey, Fran\,cois'

_publ_section_title
;
 The alpha-iminophospholide ligands.
;
_journal_issue 24
_journal_name_full 'Journal of the American Chemical Society'
_journal_page_first 7716
_journal_page_last 7717
_journal_paper_doi 10.1021/ja060100q
_journal_volume 128
_journal_year 2006
_chemical_formula_sum 'C23 H28 N P Sn'
_chemical_formula_weight 468.12
_chemical_name_systematic
;

 ?

;
_space_group_IT_number 14
_symmetry_cell_setting monoclinic
_symmetry_space_group_name_Hall '-P 2yn'
_symmetry_space_group_name_H-M 'P 1 21/n 1'
_atom_sites_solution_hydrogens geom
_atom_sites_solution_primary direct
_atom_sites_solution_secondary difmap
_audit_creation_method SHELXL-97
_cell_angle_alpha 90.00
_cell_angle_beta 106.491(2)
_cell_angle_gamma 90.00
_cell_formula_units_Z 4
_cell_length_a 14.938(3)
_cell_length_b 9.6522(17)
_cell_length_c 15.763(3)
_cell_measurement_reflns_used 8909
_cell_measurement_temperature 100(2)
_cell_measurement_theta_max 29.09
_cell_measurement_theta_min 2.22
_cell_volume 2179.2(6)
_computing_cell_refinement 'Bruker SMART'
_computing_data_collection 'Bruker SMART'
_computing_data_reduction 'Bruker SAINT'
_computing_molecular_graphics 'Bruker SHELXTL'
_computing_publication_material 'Bruker SHELXTL'
_computing_structure_refinement 'SHELXL-97 (Sheldrick, 1997)'
_computing_structure_solution 'Bruker SHELXTL'
_diffrn_ambient_temperature 100(2)
_diffrn_measured_fraction_theta_full 0.970
_diffrn_measured_fraction_theta_max 0.970
_diffrn_measurement_device_type 'CCD area detector'
_diffrn_measurement_method 'phi and omega scans'
_diffrn_radiation_monochromator graphite
_diffrn_radiation_source 'fine-focus sealed tube'
_diffrn_radiation_type MoK\a
_diffrn_radiation_wavelength 0.71073
_diffrn_reflns_av_R_equivalents 0.0234
_diffrn_reflns_av_sigmaI/netI 0.0262
_diffrn_reflns_limit_h_max 18
_diffrn_reflns_limit_h_min -18
_diffrn_reflns_limit_k_max 9
_diffrn_reflns_limit_k_min -12
_diffrn_reflns_limit_l_max 19
_diffrn_reflns_limit_l_min -13
_diffrn_reflns_number 11194
_diffrn_reflns_theta_full 26.37
_diffrn_reflns_theta_max 26.37
_diffrn_reflns_theta_min 2.22
_exptl_absorpt_coefficient_mu 1.252
_exptl_absorpt_correction_T_max 0.8060
_exptl_absorpt_correction_T_min 0.5966
_exptl_absorpt_correction_type multi-scan
_exptl_crystal_colour 'pale yellow'
_exptl_crystal_density_diffrn 1.427
_exptl_crystal_density_meas 0
_exptl_crystal_density_method 'not measured'
_exptl_crystal_description 'prism frag'
_exptl_crystal_F_000 952
_exptl_crystal_size_max 0.46
_exptl_crystal_size_mid 0.24
_exptl_crystal_size_min 0.18
_refine_diff_density_max 0.924
_refine_diff_density_min -0.683
_refine_diff_density_rms 0.143
_refine_ls_extinction_method none
_refine_ls_goodness_of_fit_ref 1.036
_refine_ls_hydrogen_treatment constr
_refine_ls_matrix_type full
_refine_ls_number_parameters 241
_refine_ls_number_reflns 4317
_refine_ls_number_restraints 0
_refine_ls_restrained_S_all 1.036
_refine_ls_R_factor_all 0.0342
_refine_ls_R_factor_gt 0.0300
_refine_ls_shift/su_max 0.001
_refine_ls_shift/su_mean 0.000
_refine_ls_structure_factor_coef Fsqd
_refine_ls_weighting_details 'calc w=1/[\s^2^(Fo^2^)+(0.0926P)^2^+0.0000P] where P=(Fo^2^+2Fc^2^)/3'
_refine_ls_weighting_scheme calc
_refine_ls_wR_factor_gt 0.1103
_refine_ls_wR_factor_ref 0.1146
_reflns_number_gt 3820
_reflns_number_total 4317
_reflns_threshold_expression >2sigma(I)
_cod_data_source_file ja060100qsi20060118_043317.cif
_cod_data_source_block 9
_cod_depositor_comments
;
The following automatic conversions were performed:
'_symmetry_cell_setting' value 'Monoclinic' changed to 'monoclinic'
according to '/home/saulius/struct/CIF-dictionaries/cif_core.dic'
dictionary named 'cif_core.dic' version 2.4.1 from 2010-06-29.

Automatic conversion script
Id: cif_fix_enum 1527 2010-12-29 10:47:43Z saulius 
;
_cod_original_sg_symbol_H-M P2(1)/n
_cod_database_code 4101253

loop_
_symmetry_equiv_pos_as_xyz
'x, y, z'
'-x+1/2, y+1/2, -z+1/2'
'-x, -y, -z'
'x-1/2, -y-1/2, z-1/2'

loop_
_atom_site_label
_atom_site_type_symbol
_atom_site_fract_x
_atom_site_fract_y
_atom_site_fract_z
_atom_site_U_iso_or_equiv
_atom_site_adp_type
_atom_site_occupancy
_atom_site_symmetry_multiplicity
_atom_site_calc_flag
_atom_site_refinement_flags
Sn1 Sn 0.726416(12) 0.061680(18) 0.074500(11) 0.01984(11) Uani 1 1 d .
P1 P 0.57445(5) 0.18571(7) 0.00163(4) 0.01823(17) Uani 1 1 d .
N1 N 0.57883(17) 0.3262(3) 0.24224(15) 0.0280(5) Uani 1 1 d .
C1 C 0.62556(19) 0.3151(3) -0.05197(17) 0.0214(5) Uani 1 1 d .
C2 C 0.6355(2) 0.4386(3) -0.0072(2) 0.0228(6) Uani 1 1 d .
C3 C 0.6093(2) 0.4319(3) 0.07483(19) 0.0213(6) Uani 1 1 d .
C4 C 0.58016(18) 0.3024(3) 0.09231(16) 0.0195(5) Uani 1 1 d .
C5 C 0.54930(19) 0.2595(3) 0.16918(16) 0.0201(5) Uani 1 1 d .
C6 C 0.48309(19) 0.1377(3) 0.15695(17) 0.0237(6) Uani 1 1 d .
H6A H 0.4616 0.1271 0.2098 0.036 Uiso 1 1 calc R
H6B H 0.5155 0.0532 0.1477 0.036 Uiso 1 1 calc R
H6C H 0.4293 0.1541 0.1054 0.036 Uiso 1 1 calc R
C7 C 0.5501(2) 0.2885(3) 0.31751(17) 0.0295(7) Uani 1 1 d .
C8 C 0.4897(2) 0.3781(4) 0.3447(2) 0.0370(8) Uani 1 1 d .
H8 H 0.4667 0.4594 0.3118 0.044 Uiso 1 1 calc R
C9 C 0.4638(3) 0.3457(5) 0.4209(2) 0.0497(10) Uani 1 1 d .
H9 H 0.4216 0.4044 0.4389 0.060 Uiso 1 1 calc R
C10 C 0.4983(3) 0.2310(5) 0.4698(2) 0.0501(10) Uani 1 1 d .
H10 H 0.4806 0.2110 0.5218 0.060 Uiso 1 1 calc R
C11 C 0.5584(2) 0.1447(4) 0.4440(2) 0.0431(9) Uani 1 1 d .
H11 H 0.5822 0.0648 0.4782 0.052 Uiso 1 1 calc R
C12 C 0.5850(2) 0.1734(4) 0.36752(19) 0.0361(7) Uani 1 1 d .
H12 H 0.6270 0.1135 0.3501 0.043 Uiso 1 1 calc R
C13 C 0.6458(2) 0.2861(3) -0.13659(17) 0.0243(6) Uani 1 1 d .
C14 C 0.5828(2) 0.2106(3) -0.20271(18) 0.0269(6) Uani 1 1 d .
H14 H 0.5257 0.1805 -0.1937 0.032 Uiso 1 1 calc R
C15 C 0.6022(2) 0.1787(4) -0.28120(19) 0.0384(8) Uani 1 1 d .
H15 H 0.5590 0.1256 -0.3250 0.046 Uiso 1 1 calc R
C16 C 0.6842(3) 0.2241(4) -0.2962(2) 0.0444(9) Uani 1 1 d .
H16 H 0.6968 0.2041 -0.3507 0.053 Uiso 1 1 calc R
C17 C 0.7476(3) 0.2984(4) -0.2317(2) 0.0469(9) Uani 1 1 d .
H17 H 0.8042 0.3288 -0.2417 0.056 Uiso 1 1 calc R
C18 C 0.7291(2) 0.3292(4) -0.1521(2) 0.0351(7) Uani 1 1 d .
H18 H 0.7735 0.3799 -0.1079 0.042 Uiso 1 1 calc R
C19 C 0.6653(2) 0.5724(3) -0.0393(2) 0.0291(7) Uani 1 1 d .
H19A H 0.7292 0.5946 -0.0043 0.044 Uiso 1 1 calc R
H19B H 0.6231 0.6467 -0.0328 0.044 Uiso 1 1 calc R
H19C H 0.6632 0.5632 -0.1017 0.044 Uiso 1 1 calc R
C20 C 0.6129(2) 0.5595(3) 0.1295(2) 0.0280(7) Uani 1 1 d .
H20A H 0.5836 0.5406 0.1766 0.042 Uiso 1 1 calc R
H20B H 0.5794 0.6347 0.0920 0.042 Uiso 1 1 calc R
H20C H 0.6781 0.5866 0.1559 0.042 Uiso 1 1 calc R
C21 C 0.6953(3) -0.0669(3) 0.1735(2) 0.0289(7) Uani 1 1 d .
H21A H 0.7503 -0.1226 0.2027 0.043 Uiso 1 1 calc R
H21B H 0.6430 -0.1283 0.1456 0.043 Uiso 1 1 calc R
H21C H 0.6784 -0.0084 0.2174 0.043 Uiso 1 1 calc R
C22 C 0.8286(2) 0.2170(3) 0.12782(19) 0.0293(6) Uani 1 1 d .
H22A H 0.8881 0.1727 0.1579 0.044 Uiso 1 1 calc R
H22B H 0.8079 0.2739 0.1702 0.044 Uiso 1 1 calc R
H22C H 0.8366 0.2758 0.0798 0.044 Uiso 1 1 calc R
C23 C 0.7646(3) -0.0553(3) -0.0249(2) 0.0281(7) Uani 1 1 d .
H23A H 0.7556 0.0015 -0.0782 0.042 Uiso 1 1 calc R
H23B H 0.7255 -0.1383 -0.0391 0.042 Uiso 1 1 calc R
H23C H 0.8304 -0.0826 -0.0030 0.042 Uiso 1 1 calc R

loop_
_atom_site_aniso_label
_atom_site_aniso_U_11
_atom_site_aniso_U_22
_atom_site_aniso_U_33
_atom_site_aniso_U_23
_atom_site_aniso_U_13
_atom_site_aniso_U_12
Sn1 0.01998(17) 0.01795(16) 0.02084(15) 0.00029(5) 0.00456(10) -0.00027(6)
P1 0.0205(4) 0.0167(3) 0.0175(3) 0.0009(2) 0.0056(3) -0.0008(3)
N1 0.0278(13) 0.0332(14) 0.0240(11) -0.0079(9) 0.0091(10) -0.0082(11)
C1 0.0188(13) 0.0232(14) 0.0219(12) 0.0031(10) 0.0055(10) -0.0017(11)
C2 0.0180(15) 0.0208(15) 0.0284(15) 0.0046(9) 0.0045(12) -0.0015(10)
C3 0.0197(15) 0.0196(15) 0.0222(13) 0.0002(9) 0.0021(11) 0.0017(10)
C4 0.0187(13) 0.0188(13) 0.0200(11) -0.0002(10) 0.0038(10) 0.0020(10)
C5 0.0168(13) 0.0221(14) 0.0211(12) -0.0019(10) 0.0050(10) 0.0028(10)
C6 0.0246(14) 0.0244(14) 0.0212(12) 0.0016(10) 0.0052(11) -0.0052(12)
C7 0.0221(15) 0.0464(19) 0.0201(13) -0.0099(12) 0.0060(11) -0.0100(13)
C8 0.0282(17) 0.051(2) 0.0319(16) -0.0118(15) 0.0087(13) 0.0006(15)
C9 0.0317(19) 0.083(3) 0.0374(18) -0.0224(19) 0.0153(15) -0.0002(19)
C10 0.036(2) 0.092(3) 0.0258(15) -0.0078(17) 0.0139(14) -0.016(2)
C11 0.0360(19) 0.067(3) 0.0273(15) 0.0018(15) 0.0101(14) -0.0143(18)
C12 0.0328(18) 0.048(2) 0.0295(15) -0.0066(13) 0.0118(13) -0.0047(15)
C13 0.0243(14) 0.0262(15) 0.0222(12) 0.0084(10) 0.0065(11) 0.0031(11)
C14 0.0277(15) 0.0304(16) 0.0234(13) 0.0040(11) 0.0083(11) -0.0038(12)
C15 0.048(2) 0.046(2) 0.0234(14) 0.0015(13) 0.0124(14) -0.0044(16)
C16 0.058(2) 0.056(2) 0.0270(15) 0.0025(14) 0.0238(15) 0.0040(18)
C17 0.041(2) 0.065(3) 0.0426(18) 0.0060(17) 0.0243(16) -0.0037(18)
C18 0.0279(16) 0.047(2) 0.0327(15) 0.0041(13) 0.0132(13) -0.0042(14)
C19 0.0248(17) 0.0221(16) 0.0383(17) 0.0078(11) 0.0059(14) -0.0025(11)
C20 0.0272(17) 0.0205(16) 0.0332(16) -0.0028(10) 0.0035(13) 0.0008(11)
C21 0.0309(19) 0.0252(18) 0.0294(16) 0.0079(10) 0.0067(14) 0.0009(11)
C22 0.0250(16) 0.0311(16) 0.0300(14) -0.0035(12) 0.0048(12) -0.0049(13)
C23 0.0253(18) 0.0252(17) 0.0348(17) -0.0044(11) 0.0100(14) 0.0009(11)

loop_
_atom_type_symbol
_atom_type_description
_atom_type_scat_dispersion_real
_atom_type_scat_dispersion_imag
_atom_type_scat_source
C C 0.0033 0.0016 'International Tables Vol C Tables 4.2.6.8 and 6.1.1.4'
H H 0.0000 0.0000 'International Tables Vol C Tables 4.2.6.8 and 6.1.1.4'
N N 0.0061 0.0033 'International Tables Vol C Tables 4.2.6.8 and 6.1.1.4'
P P 0.1023 0.0942 'International Tables Vol C Tables 4.2.6.8 and 6.1.1.4'
Sn Sn -0.6537 1.4246 'International Tables Vol C Tables 4.2.6.8 and 6.1.1.4'

loop_
_geom_angle_atom_site_label_1
_geom_angle_atom_site_label_2
_geom_angle_atom_site_label_3
_geom_angle
C22 Sn1 C23 110.49(13)
C22 Sn1 C21 113.47(13)
C23 Sn1 C21 112.71(14)
C22 Sn1 P1 107.16(9)
C23 Sn1 P1 107.98(10)
C21 Sn1 P1 104.58(10)
C1 P1 C4 90.44(12)
C1 P1 Sn1 95.51(9)
C4 P1 Sn1 95.80(9)
C5 N1 C7 120.9(2)
C2 C1 C13 127.6(3)
C2 C1 P1 111.2(2)
C13 C1 P1 121.1(2)
C1 C2 C3 113.7(2)
C1 C2 C19 125.0(3)
C3 C2 C19 121.3(2)
C4 C3 C2 113.5(2)
C4 C3 C20 126.4(3)
C2 C3 C20 120.1(2)
C3 C4 C5 127.6(2)
C3 C4 P1 110.79(19)
C5 C4 P1 121.39(19)
N1 C5 C4 119.2(3)
N1 C5 C6 123.4(2)
C4 C5 C6 117.4(2)
C12 C7 C8 119.6(3)
C12 C7 N1 122.1(3)
C8 C7 N1 118.1(3)
C9 C8 C7 118.9(4)
C10 C9 C8 121.0(3)
C9 C10 C11 120.1(3)
C10 C11 C12 120.3(4)
C7 C12 C11 120.0(3)
C14 C13 C18 118.0(3)
C14 C13 C1 120.5(3)
C18 C13 C1 121.5(3)
C15 C14 C13 121.1(3)
C14 C15 C16 120.2(3)
C17 C16 C15 119.6(3)
C16 C17 C18 120.5(3)
C17 C18 C13 120.5(3)

loop_
_geom_bond_atom_site_label_1
_geom_bond_atom_site_label_2
_geom_bond_distance
Sn1 C22 2.134(3)
Sn1 C23 2.136(3)
Sn1 C21 2.145(3)
Sn1 P1 2.5349(8)
P1 C1 1.795(3)
P1 C4 1.803(3)
N1 C5 1.284(3)
N1 C7 1.419(4)
C1 C2 1.372(4)
C1 C13 1.475(4)
C2 C3 1.455(4)
C2 C19 1.500(4)
C3 C4 1.377(4)
C3 C20 1.495(4)
C4 C5 1.473(4)
C5 C6 1.512(4)
C7 C12 1.376(5)
C7 C8 1.402(5)
C8 C9 1.398(5)
C9 C10 1.363(6)
C10 C11 1.368(6)
C11 C12 1.399(4)
C13 C14 1.395(4)
C13 C18 1.399(4)
C14 C15 1.382(4)
C15 C16 1.384(5)
C16 C17 1.377(5)
C17 C18 1.391(5)
